data_7118091
loop_
_publ_author_name
'Xinping Lin'
'Yahui Hong'
'Chao Zhang'
'Ruiyun Huang'
'Cheng Wang'
'Wenbin Lin'

_publ_section_title
;
 Pre-concentration and energy transfer enable the efficient luminescence
 sensing of transition metal ions by metal-organic frameworks
;
_journal_name_full Chem.Commun.
_journal_page_first 16996
_journal_paper_doi 10.1039/C5cc06453H
_journal_volume 51
_journal_year 2015
_chemical_formula_moiety 'C36 Eu2 N6 O15, 2(O1)'
_chemical_formula_sum 'C36 Eu2 N6 O17'
_chemical_formula_weight 1092.34
_chemical_name_systematic Eu-bpydc
_space_group_crystal_system monoclinic
_space_group_IT_number 14
_space_group_name_Hall '-P 2ybc'
_space_group_name_H-M_alt 'P 1 21/c 1'
_symmetry_space_group_name_Hall '-P 2ybc'
_symmetry_space_group_name_H-M 'P 1 21/c 1'
_atom_sites_solution_hydrogens .
_atom_sites_solution_primary direct
_audit_creation_date 2015-07-31
_audit_creation_method
;
Olex2 1.2
(compiled 2015.01.26 svn.r3150 for OlexSys, GUI svn.r4998)
;
_audit_update_record
;
2015-07-31 deposited with the CCDC.
2015-09-30 downloaded from the CCDC.
;
_cell_angle_alpha 90
_cell_angle_beta 98.014(7)
_cell_angle_gamma 90
_cell_formula_units_Z 4
_cell_length_a 26.238(2)
_cell_length_b 14.1876(15)
_cell_length_c 16.8586(11)
_cell_measurement_temperature 100
_cell_volume 6214.4(9)
_computing_molecular_graphics 'Olex2 (Dolomanov et al., 2009)'
_computing_publication_material 'Olex2 (Dolomanov et al., 2009)'
_computing_structure_refinement 'ShelXL (Sheldrick, 2008)'
_computing_structure_solution 'ShelXT (Sheldrick, 2015)'
_diffrn_ambient_temperature 100
_diffrn_measured_fraction_theta_full 0.995
_diffrn_measured_fraction_theta_max 0.995
_diffrn_measurement_device_type 'Agilent micro-focus'
_diffrn_radiation_type MoK\a
_diffrn_radiation_wavelength 0.71073
_diffrn_reflns_av_R_equivalents 0.0843
_diffrn_reflns_av_unetI/netI 0.1336
_diffrn_reflns_laue_measured_fraction_full 0.995
_diffrn_reflns_laue_measured_fraction_max 0.995
_diffrn_reflns_limit_h_max 21
_diffrn_reflns_limit_h_min -31
_diffrn_reflns_limit_k_max 15
_diffrn_reflns_limit_k_min -16
_diffrn_reflns_limit_l_max 19
_diffrn_reflns_limit_l_min -20
_diffrn_reflns_number 25407
_diffrn_reflns_point_group_measured_fraction_full 0.995
_diffrn_reflns_point_group_measured_fraction_max 0.995
_diffrn_reflns_theta_full 25.000
_diffrn_reflns_theta_max 25.000
_diffrn_reflns_theta_min 3.398
_exptl_absorpt_coefficient_mu 2.052
_exptl_absorpt_correction_T_max 0.8210
_exptl_absorpt_correction_T_min 0.4939
_exptl_absorpt_correction_type empirical
_exptl_crystal_colour 'clear light colourless'
_exptl_crystal_colour_lustre clear
_exptl_crystal_colour_modifier light
_exptl_crystal_colour_primary colourless
_exptl_crystal_density_diffrn 1.168
_exptl_crystal_description needle
_exptl_crystal_F_000 2080
_exptl_crystal_size_max 0.4
_exptl_crystal_size_mid 0.1
_exptl_crystal_size_min 0.1
_refine_diff_density_max 1.708
_refine_diff_density_min -1.436
_refine_diff_density_rms 0.207
_refine_ls_extinction_coef .
_refine_ls_extinction_method none
_refine_ls_goodness_of_fit_ref 1.060
_refine_ls_hydrogen_treatment undef
_refine_ls_matrix_type full
_refine_ls_number_parameters 550
_refine_ls_number_reflns 10883
_refine_ls_number_restraints 0
_refine_ls_restrained_S_all 1.060
_refine_ls_R_factor_all 0.1507
_refine_ls_R_factor_gt 0.0870
_refine_ls_shift/su_max 0.001
_refine_ls_shift/su_mean 0.000
_refine_ls_structure_factor_coef Fsqd
_refine_ls_weighting_details 'w=1/[\s^2^(Fo^2^)+(0.1161P)^2^+51.3532P] where P=(Fo^2^+2Fc^2^)/3'
_refine_ls_weighting_scheme calc
_refine_ls_wR_factor_gt 0.2294
_refine_ls_wR_factor_ref 0.2762
_reflns_Friedel_coverage 0.000
_reflns_friedel_fraction_full .
_reflns_friedel_fraction_max .
_reflns_number_gt 6271
_reflns_number_total 10883
_reflns_threshold_expression 'I > 2\s(I)'
_cod_data_source_file c5cc06453h21.cif
_cod_data_source_block p
_cod_original_cell_volume 6214.3(9)
_cod_database_code 7118091
_shelx_space_group_comment
;
The symmetry employed for this shelxl refinement is uniquely defined
by the following loop, which should always be used as a source of
symmetry information in preference to the above space-group names.
They are only intended as comments.
;
_shelx_estimated_absorpt_t_max 0.821
_shelx_estimated_absorpt_t_min 0.494
_olex2_refinement_description
;
1. Others
 Sof(C5B)=1-FVAR(1)
 Sof(C5A)=FVAR(1)
 Sof(C6B)=1-FVAR(2)
 Sof(C6A)=FVAR(2)
 Sof(C17B)=1-FVAR(3)
 Sof(C17A)=FVAR(3)
 Sof(C18B)=1-FVAR(4)
 Sof(C18A)=FVAR(4)
 Sof(C22B)=1-FVAR(5)
 Sof(C22A)=FVAR(5)
 Sof(C23B)=1-FVAR(6)
 Sof(C23A)=FVAR(6)
 Sof(C34B)=1-FVAR(7)
 Sof(C34A)=FVAR(7)
 Sof(C35B)=1-FVAR(8)
 Sof(C35A)=FVAR(8)
 Sof(C36B)=1-FVAR(9)
 Sof(C36A)=FVAR(9)
 Sof(N1B)=1-FVAR(10)
 Sof(N1A)=FVAR(10)
 Sof(N2B)=1-FVAR(11)
 Sof(N2A)=FVAR(11)
 Sof(N6B)=1-FVAR(12)
 Sof(N6A)=FVAR(12)
 Sof(C33B)=1-FVAR(13)
 Sof(C33A)=FVAR(13)
 Sof(C8B)=1-FVAR(14)
 Sof(C8A)=FVAR(14)
 Sof(C3B)=1-FVAR(15)
 Sof(C3A)=FVAR(15)
 Sof(O10B)=1-FVAR(16)
 Sof(O10A)=FVAR(16)
 Sof(C32B)=1-FVAR(17)
 Sof(C32A)=FVAR(17)
 Sof(O10)=1-FVAR(18)
 Sof(O13)=FVAR(18)
 Sof(O16B)=1-FVAR(19)
 Sof(O16A)=FVAR(19)
;
_shelx_shelxl_version_number 2014/7
_olex2_submission_special_instructions 'No special instructions were received'

loop_
_space_group_symop_operation_xyz
'x, y, z'
'-x, y+1/2, -z+1/2'
'-x, -y, -z'
'x, -y-1/2, z-1/2'

loop_
_atom_site_label
_atom_site_type_symbol
_atom_site_fract_x
_atom_site_fract_y
_atom_site_fract_z
_atom_site_U_iso_or_equiv
_atom_site_adp_type
_atom_site_occupancy
_atom_site_site_symmetry_order
_atom_site_calc_flag
_atom_site_refinement_flags_posn
_atom_site_refinement_flags_adp
_atom_site_refinement_flags_occupancy
_atom_site_disorder_assembly
_atom_site_disorder_group
C1 C 0.3389(6) 0.3839(11) 0.1924(8) 0.042(3) Uani 1 1 d . . . . .
C2 C 0.3932(6) 0.4131(13) 0.1814(8) 0.054(4) Uani 1 1 d . . . . .
C3B C 0.4131(13) 0.381(4) 0.118(2) 0.046(11) Uiso 0.59(11) 1 d . . P A 2
C4 C 0.4892(6) 0.4734(14) 0.1656(8) 0.060(5) Uani 1 1 d . . . . .
C5B C 0.4785(13) 0.459(3) 0.2338(15) 0.030(11) Uiso 0.46(6) 1 d . . P A 2
C6B C 0.4325(18) 0.428(4) 0.241(2) 0.053(16) Uiso 0.42(8) 1 d . . P A 2
C7 C 0.4603(6) 0.0169(15) 0.3431(9) 0.065(5) Uani 1 1 d . . . . .
C8B C 0.4344(10) -0.030(3) 0.3959(17) 0.014(11) Uiso 0.45(9) 1 d . . P B 2
C9 C 0.3932(6) 0.0291(15) 0.4155(10) 0.072(6) Uani 1 1 d . . . . .
C10 C 0.3695(6) 0.0980(13) 0.3667(7) 0.053(4) Uani 1 1 d . . . . .
C11 C 0.3939(7) 0.1274(17) 0.3035(9) 0.081(7) Uani 1 1 d . . . . .
C12 C 0.3211(6) 0.1473(11) 0.3846(8) 0.048(4) Uani 1 1 d . . . . .
C13 C 0.1709(6) 0.1865(10) 0.3421(8) 0.041(4) Uani 1 1 d . . . . .
C14 C 0.1239(6) 0.1299(13) 0.3401(8) 0.056(4) Uani 1 1 d . . . . .
C15 C 0.1145(6) 0.0789(13) 0.4082(8) 0.057(4) Uani 1 1 d . . . . .
C16 C 0.0347(6) 0.0285(15) 0.3362(8) 0.068(5) Uani 1 1 d . . . . .
C17B C 0.0522(12) 0.045(3) 0.2664(14) 0.026(11) Uiso 0.46(7) 1 d . . P C 2
C18B C 0.0932(13) 0.103(3) 0.2696(16) 0.052(11) Uiso 0.60(9) 1 d . . P C 2
C19 C 0.0152(6) 0.0176(14) 0.6627(8) 0.065(5) Uani 1 1 d . . . . .
C20 C 0.0699(6) 0.1133(13) 0.5974(9) 0.057(4) Uani 1 1 d . . . . .
C21 C 0.1100(6) 0.0956(11) 0.6555(8) 0.048(4) Uani 1 1 d . . . . .
C22B C 0.1055(17) 0.016(4) 0.716(2) 0.051(14) Uiso 0.48(10) 1 d . . P D 2
C23B C 0.0573(12) -0.020(3) 0.7166(16) 0.019(12) Uiso 0.41(7) 1 d . . P D 2
C24 C 0.1639(5) 0.1254(11) 0.6481(7) 0.042(3) Uani 1 1 d . . . . .
C25 C 0.1742(6) 0.3876(11) 0.4578(9) 0.045(4) Uani 1 1 d . . . . .
C26 C 0.1231(6) 0.4220(12) 0.4742(8) 0.050(4) Uani 1 1 d . . . . .
C27 C 0.0999(6) 0.3855(13) 0.5363(9) 0.055(4) Uani 1 1 d . . . . .
C28 C 0.0262(6) 0.4824(12) 0.4964(8) 0.053(4) Uani 1 1 d . . . . .
C29 C 0.0491(6) 0.5210(12) 0.4363(8) 0.052(4) Uani 1 1 d . . . . .
C30 C 0.0961(7) 0.4888(13) 0.4267(9) 0.069(5) Uani 1 1 d . . . . .
C31 C 0.3317(6) 0.3415(14) 0.5025(9) 0.061(5) Uani 1 1 d . . . . .
C32B C 0.3854(9) 0.375(3) 0.5069(12) 0.042(8) Uiso 0.69(8) 1 d . . P E 2
C33B C 0.4010(15) 0.416(4) 0.4358(17) 0.045(13) Uiso 0.52(9) 1 d . . P E 2
C34B C 0.4780(11) 0.462(3) 0.5032(14) 0.046(10) Uiso 0.62(8) 1 d . . P E 2
C35B C 0.4687(10) 0.418(2) 0.5701(12) 0.028(9) Uiso 0.56(7) 1 d . . P E 2
C36B C 0.4202(10) 0.378(3) 0.5760(13) 0.052(9) Uiso 0.75(9) 1 d . . P E 2
O1 O 0.3070(4) 0.1211(10) 0.6309(6) 0.067(3) Uani 1 1 d . . . . .
O2 O 0.3274(4) 0.3753(9) 0.2604(5) 0.064(3) Uani 1 1 d . . . . .
O3 O 0.2489(4) 0.2822(9) 0.6725(5) 0.061(3) Uani 1 1 d . . . . .
O4 O 0.2964(4) 0.1939(8) 0.3284(6) 0.052(3) Uani 1 1 d . . . . .
O5 O 0.3008(4) 0.3428(8) 0.4407(6) 0.056(3) Uani 1 1 d . . . . .
O6 O 0.1788(3) 0.2278(7) 0.2788(5) 0.040(2) Uani 1 1 d . . . . .
O7 O 0.1865(4) 0.4003(7) 0.3892(5) 0.046(2) Uani 1 1 d . . . . .
O8 O 0.1988(3) 0.3984(6) 0.2025(5) 0.038(2) Uani 1 1 d . . . . .
O9 O 0.2635(5) 0.5049(9) 0.3271(7) 0.085(4) Uani 1 1 d . . . . .
O10B O 0.3086(7) 0.122(3) 0.4518(10) 0.020(9) Uiso 0.49(10) 1 d . . P F 2
O11 O 0.2289(5) 0.0347(9) 0.5230(6) 0.071(3) Uani 1 1 d . . . . .
O12 O 0.1691(4) 0.1736(7) 0.5873(5) 0.046(2) Uani 1 1 d . . . . .
O0AA O 0.2021(4) 0.3461(7) 0.5162(5) 0.044(2) Uani 1 1 d . . . . .
O14 O 0.2015(3) 0.1981(7) 0.4068(5) 0.045(2) Uani 1 1 d . . . . .
O10 O 0.2949(13) 0.458(2) 0.6805(17) 0.054(13) Uiso 0.34(3) 1 d . . P G 2
O16B O 0.342(2) 0.627(4) 0.282(3) 0.20(3) Uiso 0.56(5) 1 d . . P H 2
O17 O 0.3226(4) 0.3015(10) 0.5655(6) 0.069(4) Uani 1 1 d . . . . .
N1B N 0.4636(15) 0.407(5) 0.110(2) 0.055(15) Uiso 0.46(12) 1 d . . P A 2
N2B N 0.4341(18) 0.055(5) 0.286(2) 0.069(17) Uiso 0.44(11) 1 d . . P B 2
N3 N 0.0697(6) 0.0278(13) 0.4052(8) 0.080(5) Uani 1 1 d . . . . .
N4 N 0.0219(5) 0.0742(11) 0.6005(8) 0.066(4) Uani 1 1 d . . . . .
N5 N 0.0513(6) 0.4158(13) 0.5494(8) 0.081(5) Uani 1 1 d . . . . .
N6B N 0.4471(14) 0.440(3) 0.4329(18) 0.030(15) Uiso 0.32(6) 1 d . . P E 2
Eu1 Eu 0.25030(3) 0.33684(6) 0.31352(4) 0.0447(3) Uani 1 1 d . . . . .
Eu2 Eu 0.24931(3) 0.20146(6) 0.53679(4) 0.0455(3) Uani 1 1 d . . . . .
C5A C 0.4665(9) 0.508(2) 0.2322(11) 0.021(9) Uiso 0.54(6) 1 d . . P A 1
C6A C 0.4198(12) 0.477(3) 0.2393(14) 0.041(11) Uiso 0.58(8) 1 d . . P A 1
C17A C 0.0400(10) 0.090(2) 0.2728(13) 0.027(9) Uiso 0.54(7) 1 d . . P C 1
C18A C 0.0836(15) 0.148(4) 0.2739(19) 0.033(15) Uiso 0.40(9) 1 d . . P C 1
C22A C 0.0958(13) 0.058(4) 0.7254(17) 0.039(13) Uiso 0.52(10) 1 d . . P D 1
C23A C 0.0471(11) 0.024(3) 0.7288(15) 0.042(10) Uiso 0.59(7) 1 d . . P D 1
C34A C 0.4665(16) 0.509(4) 0.5038(19) 0.030(16) Uiso 0.38(8) 1 d . . P E 1
C35A C 0.4573(16) 0.471(4) 0.573(2) 0.052(14) Uiso 0.44(7) 1 d . . P E 1
C36A C 0.412(2) 0.425(6) 0.570(3) 0.03(2) Uiso 0.25(9) 1 d . . P E 1
N1A N 0.4577(13) 0.448(4) 0.096(2) 0.061(13) Uiso 0.54(12) 1 d . . P A 1
N2A N 0.4423(12) 0.101(4) 0.2933(15) 0.057(13) Uiso 0.56(11) 1 d . . P B 1
N6A N 0.4356(9) 0.493(2) 0.4368(11) 0.054(8) Uiso 0.68(6) 1 d . . P E 1
C33A C 0.3880(14) 0.458(3) 0.4393(16) 0.035(13) Uiso 0.48(9) 1 d . . P E 1
C8A C 0.4407(11) 0.007(4) 0.4123(19) 0.034(10) Uiso 0.55(9) 1 d . . P B 1
C3A C 0.4058(15) 0.418(4) 0.100(2) 0.029(15) Uiso 0.41(11) 1 d . . P A 1
O10A O 0.3117(9) 0.158(4) 0.4562(12) 0.039(8) Uiso 0.51(10) 1 d . . P F 1
C32A C 0.3779(15) 0.421(4) 0.503(2) 0.018(16) Uiso 0.31(8) 1 d . . P E 1
O13 O 0.330(3) 0.563(5) 0.645(4) 0.36(4) Uiso 0.66(3) 1 d . . P G 1
O16A O 0.397(3) 0.714(5) 0.305(4) 0.25(4) Uiso 0.44(5) 1 d . . P H 1

loop_
_atom_site_aniso_label
_atom_site_aniso_U_11
_atom_site_aniso_U_22
_atom_site_aniso_U_33
_atom_site_aniso_U_23
_atom_site_aniso_U_13
_atom_site_aniso_U_12
C1 0.034(9) 0.057(9) 0.034(7) -0.008(7) 0.008(6) -0.002(7)
C2 0.025(8) 0.103(13) 0.037(7) 0.005(8) 0.008(6) -0.017(8)
C4 0.033(9) 0.113(14) 0.036(7) -0.010(8) 0.012(7) -0.021(9)
C7 0.028(9) 0.125(16) 0.043(8) 0.011(9) 0.010(7) 0.018(10)
C9 0.030(10) 0.116(15) 0.077(11) 0.039(11) 0.029(8) 0.037(10)
C10 0.024(8) 0.108(14) 0.027(7) 0.004(8) 0.005(6) 0.008(8)
C11 0.038(11) 0.16(2) 0.049(9) 0.028(11) 0.020(8) 0.050(12)
C12 0.027(8) 0.071(11) 0.044(8) 0.002(8) 0.005(7) 0.000(8)
C13 0.033(9) 0.054(9) 0.040(8) -0.006(7) 0.018(7) -0.016(7)
C14 0.028(9) 0.094(13) 0.048(8) -0.017(8) 0.009(7) -0.031(9)
C15 0.029(9) 0.100(13) 0.046(8) 0.005(8) 0.015(7) -0.024(9)
C16 0.040(10) 0.139(16) 0.023(7) 0.000(9) 0.003(6) -0.038(10)
C19 0.036(9) 0.130(16) 0.031(7) 0.006(9) 0.009(6) -0.041(10)
C20 0.032(9) 0.087(12) 0.056(9) -0.003(9) 0.016(7) -0.020(9)
C21 0.024(8) 0.072(11) 0.051(8) -0.014(8) 0.013(7) -0.013(7)
C24 0.027(8) 0.073(10) 0.028(7) -0.006(7) 0.012(6) -0.005(7)
C25 0.032(9) 0.059(10) 0.048(9) -0.006(8) 0.020(7) -0.012(7)
C26 0.041(10) 0.073(11) 0.036(7) 0.000(7) 0.012(7) 0.011(8)
C27 0.025(9) 0.086(12) 0.056(9) 0.008(9) 0.010(7) 0.005(8)
C28 0.035(9) 0.083(12) 0.040(8) 0.003(8) 0.007(7) 0.013(8)
C29 0.038(9) 0.086(12) 0.036(7) 0.008(8) 0.017(6) 0.021(8)
C30 0.069(13) 0.094(14) 0.050(9) 0.016(9) 0.032(9) 0.035(11)
C31 0.032(9) 0.111(14) 0.041(9) -0.006(9) 0.011(7) -0.035(9)
O1 0.018(6) 0.137(11) 0.046(6) 0.011(6) 0.012(5) 0.007(6)
O2 0.038(7) 0.118(10) 0.035(5) 0.013(6) 0.006(5) -0.033(6)
O3 0.032(6) 0.113(9) 0.039(5) -0.009(5) 0.009(4) -0.009(6)
O4 0.025(6) 0.092(8) 0.041(5) -0.002(5) 0.011(4) 0.014(5)
O5 0.024(6) 0.097(8) 0.045(6) -0.016(5) 0.001(5) -0.022(6)
O6 0.012(5) 0.065(6) 0.043(5) -0.005(5) 0.007(4) -0.010(4)
O7 0.040(6) 0.051(6) 0.047(5) 0.002(5) 0.009(5) -0.011(5)
O8 0.026(5) 0.049(6) 0.041(5) 0.005(4) 0.011(4) 0.007(4)
O9 0.080(10) 0.081(9) 0.092(9) 0.000(7) 0.004(7) -0.030(8)
O11 0.052(8) 0.102(9) 0.060(6) 0.007(6) 0.011(5) -0.008(7)
O12 0.026(6) 0.075(7) 0.039(5) -0.001(5) 0.009(4) -0.009(5)
O0AA 0.032(6) 0.066(7) 0.037(5) -0.010(5) 0.008(4) -0.001(5)
O14 0.016(5) 0.084(7) 0.033(5) -0.004(5) -0.001(4) -0.005(5)
O17 0.024(6) 0.139(11) 0.043(6) -0.007(6) 0.005(5) -0.027(6)
N3 0.036(9) 0.135(14) 0.069(9) 0.012(9) 0.009(7) -0.019(9)
N4 0.031(8) 0.111(12) 0.056(8) 0.004(8) 0.009(6) -0.022(8)
N5 0.058(11) 0.121(14) 0.065(9) 0.022(9) 0.013(8) 0.022(10)
Eu1 0.0175(4) 0.0773(6) 0.0392(4) 0.0092(4) 0.0040(3) -0.0112(4)
Eu2 0.0145(4) 0.0920(7) 0.0312(4) 0.0056(4) 0.0067(3) -0.0018(4)

loop_
_atom_type_symbol
_atom_type_description
_atom_type_scat_dispersion_real
_atom_type_scat_dispersion_imag
_atom_type_scat_source
C C 0.0033 0.0016 'International Tables Vol C Tables 4.2.6.8 and 6.1.1.4'
Eu Eu -0.1578 3.6682 'International Tables Vol C Tables 4.2.6.8 and 6.1.1.4'
N N 0.0061 0.0033 'International Tables Vol C Tables 4.2.6.8 and 6.1.1.4'
O O 0.0106 0.0060 'International Tables Vol C Tables 4.2.6.8 and 6.1.1.4'

loop_
_geom_angle_atom_site_label_1
_geom_angle_atom_site_label_2
_geom_angle_atom_site_label_3
_geom_angle
_geom_angle_site_symmetry_1
_geom_angle_site_symmetry_3
O1 C1 C2 116.7(12) 4_565 .
O2 C1 C2 119.8(12) . .
O2 C1 O1 123.2(14) . 4_565
C3B C2 C1 119.0(17) . .
C3B C2 C6B 108(3) . .
C6B C2 C1 125(2) . .
C6A C2 C1 117.5(16) . .
C6A C2 C3A 117(2) . .
C3A C2 C1 117.9(17) . .
C2 C3B N1B 118(3) . .
C5B C4 C7 118.8(18) . 2_655
C5B C4 N1B 111(3) . .
N1B C4 C7 123.5(18) . 2_655
C5A C4 C7 114.4(15) . 2_655
N1A C4 C7 117.2(19) . 2_655
N1A C4 C5A 119(2) . .
C4 C5B C6B 119(3) . .
C5B C6B C2 126(3) . .
C4 C7 N2A 119.5(16) 2_645 .
C8B C7 C4 113.0(18) . 2_645
N2B C7 C4 121(2) . 2_645
N2B C7 C8B 117(3) . .
C8A C7 C4 119.6(17) . 2_645
C8A C7 N2A 116(2) . .
C7 C8B C9 108(3) . .
C10 C9 C8B 124.8(15) . .
C8A C9 C10 120.6(18) . .
C9 C10 C11 117.3(14) . .
C9 C10 C12 122.1(12) . .
C11 C10 C12 120.3(14) . .
C10 C11 N2B 111(2) . .
N2A C11 C10 123.7(19) . .
O4 C12 C10 116.8(12) . .
O4 C12 O10B 130.5(16) . .
O4 C12 O10A 120(2) . .
O10B C12 C10 111.8(17) . .
O10A C12 C10 121.4(17) . .
C14 C13 Eu1 164.5(11) . .
O6 C13 C14 118.1(13) . .
O6 C13 O14 120.5(12) . .
O6 C13 Eu1 49.3(6) . .
O14 C13 C14 121.2(12) . .
O14 C13 Eu1 71.6(7) . .
C15 C14 C13 120.3(13) . .
C15 C14 C18A 121.8(18) . .
C18B C14 C13 123.8(16) . .
C18B C14 C15 113.9(18) . .
C18A C14 C13 116(2) . .
N3 C15 C14 119.2(14) . .
C17B C16 C19 120.2(16) . 3_556
C17B C16 N3 118.1(18) . .
N3 C16 C19 118.6(13) . 3_556
N3 C16 C17A 121.4(16) . .
C17A C16 C19 118.2(16) . 3_556
C16 C17B C18B 116(2) . .
C17B C18B C14 124(2) . .
C23B C19 C16 115.8(18) . 3_556
N4 C19 C16 119.2(14) . 3_556
N4 C19 C23B 122.8(16) . .
C23A C19 C16 119.4(16) . 3_556
C23A C19 N4 119.0(18) . .
C21 C20 N4 121.1(14) . .
C20 C21 C22B 119.5(18) . .
C20 C21 C24 122.3(14) . .
C20 C21 C22A 114.2(18) . .
C24 C21 C22B 115(2) . .
C22A C21 C24 123.1(17) . .
C23B C22B C21 116(3) . .
C22B C23B C19 119(3) . .
O8 C24 C21 117.9(12) 4_566 .
O8 C24 O12 126.4(13) 4_566 .
O12 C24 C21 115.7(13) . .
O7 C25 C26 118.5(14) . .
O7 C25 O0AA 125.4(14) . .
O0AA C25 C26 116.1(12) . .
C27 C26 C25 121.4(14) . .
C30 C26 C25 121.5(13) . .
C30 C26 C27 117.1(15) . .
C26 C27 N5 120.9(15) . .
C29 C28 C28 115.7(17) . 3_566
C29 C28 N5 122.0(14) . .
N5 C28 C28 122.3(17) . 3_566
C30 C29 C28 117.3(14) . .
C29 C30 C26 124.8(14) . .
C32B C31 Eu2 153.4(18) . .
O5 C31 C32B 123.3(15) . .
O5 C31 O17 123.0(14) . .
O5 C31 Eu2 76.7(9) . .
O5 C31 C32A 113.0(19) . .
O17 C31 C32B 113.2(16) . .
O17 C31 Eu2 47.4(7) . .
O17 C31 C32A 121.8(17) . .
C32A C31 Eu2 168.8(14) . .
C33B C32B C31 118(2) . .
C36B C32B C31 125(2) . .
C36B C32B C33B 117(2) . .
N6B C33B C32B 122(3) . .
C35B C34B C34B 126(3) . 3_666
C35B C34B N6B 118(3) . .
N6B C34B C34B 116(3) . 3_666
C34B C35B C36B 121(2) . .
C32B C36B C35B 117(2) . .
C1 O1 Eu2 153.5(12) 4_566 .
C1 O2 Eu1 134.6(9) . .
Eu2 O3 Eu1 118.0(5) . 4_566
C12 O4 Eu1 137.3(9) . .
C31 O5 Eu1 172.3(11) . .
C31 O5 Eu2 80.0(9) . .
Eu1 O5 Eu2 103.2(3) . .
C13 O6 Eu1 107.7(8) . .
C25 O7 Eu1 136.0(10) . .
C24 O8 Eu1 140.8(9) 4_565 .
C12 O10B Eu2 129(2) . .
C24 O12 Eu2 125.3(9) . .
C25 O0AA Eu2 137.0(9) . .
C13 O14 Eu1 84.1(7) . .
C13 O14 Eu2 170.3(9) . .
Eu2 O14 Eu1 105.6(3) . .
C31 O17 Eu2 109.8(9) . .
C3B N1B C4 119(3) . .
C7 N2B C11 118(3) . .
C15 N3 C16 119.6(14) . .
C19 N4 C20 119.0(14) . .
C27 N5 C28 117.8(14) . .
C33B N6B C34B 119(3) . .
C13 Eu1 Eu2 57.0(3) . .
O2 Eu1 C13 148.0(4) . .
O2 Eu1 O3 75.0(3) . 4_565
O2 Eu1 O6 136.0(3) . .
O2 Eu1 O7 143.0(4) . .
O2 Eu1 O9 72.1(5) . .
O2 Eu1 O14 144.4(4) . .
O2 Eu1 Eu2 123.2(2) . .
O3 Eu1 C13 78.1(3) 4_565 .
O3 Eu1 O14 95.3(3) 4_565 .
O3 Eu1 Eu2 117.6(2) 4_565 .
O4 Eu1 C13 74.6(4) . .
O4 Eu1 O2 77.7(4) . .
O4 Eu1 O3 62.3(3) . 4_565
O4 Eu1 O5 73.7(4) . .
O4 Eu1 O6 81.1(3) . .
O4 Eu1 O7 130.4(3) . .
O4 Eu1 O9 140.8(4) . .
O4 Eu1 O14 67.7(3) . .
O4 Eu1 Eu2 65.2(2) . .
O5 Eu1 C13 100.9(4) . .
O5 Eu1 O2 86.3(3) . .
O5 Eu1 O3 134.8(3) . 4_565
O5 Eu1 O6 123.8(3) . .
O5 Eu1 O7 81.3(3) . .
O5 Eu1 O9 79.8(4) . .
O5 Eu1 O14 76.6(3) . .
O5 Eu1 Eu2 43.9(2) . .
O6 Eu1 C13 23.1(3) . .
O6 Eu1 O3 61.0(3) . 4_565
O6 Eu1 O14 47.3(3) . .
O6 Eu1 Eu2 79.9(2) . .
O7 Eu1 C13 68.9(3) . .
O7 Eu1 O3 135.8(3) . 4_565
O7 Eu1 O6 78.3(3) . .
O7 Eu1 O9 71.5(4) . .
O7 Eu1 O14 65.1(3) . .
O7 Eu1 Eu2 66.9(2) . .
O8 Eu1 C13 93.3(4) . .
O8 Eu1 O2 92.3(3) . .
O8 Eu1 O3 67.7(3) . 4_565
O8 Eu1 O4 130.0(3) . .
O8 Eu1 O5 155.4(4) . .
O8 Eu1 O6 72.8(3) . .
O8 Eu1 O7 85.3(3) . .
O8 Eu1 O9 76.4(4) . .
O8 Eu1 O14 116.0(3) . .
O8 Eu1 Eu2 144.4(2) . .
O9 Eu1 C13 139.7(4) . .
O9 Eu1 O3 129.4(4) . 4_565
O9 Eu1 O6 138.1(4) . .
O9 Eu1 O14 132.9(4) . .
O9 Eu1 Eu2 112.5(3) . .
O14 Eu1 C13 24.3(3) . .
O14 Eu1 Eu2 32.65(16) . .
C31 Eu2 Eu1 56.2(3) . .
O1 Eu2 C31 92.2(4) . .
O1 Eu2 O3 72.1(4) . .
O1 Eu2 O5 113.2(3) . .
O1 Eu2 O10B 77.0(5) . .
O1 Eu2 O11 72.7(4) . .
O1 Eu2 O12 101.2(3) . .
O1 Eu2 O0AA 142.2(4) . .
O1 Eu2 O14 146.1(4) . .
O1 Eu2 O17 74.0(4) . .
O1 Eu2 Eu1 138.1(2) . .
O1 Eu2 O10A 80.0(6) . .
O3 Eu2 C31 88.2(4) . .
O3 Eu2 O5 103.9(3) . .
O3 Eu2 Eu1 126.4(3) . .
O5 Eu2 C31 23.4(3) . .
O5 Eu2 Eu1 32.91(17) . .
O10B Eu2 C31 71.0(10) . .
O10B Eu2 O3 141.9(5) . .
O10B Eu2 O5 68.6(9) . .
O10B Eu2 Eu1 67.5(6) . .
O11 Eu2 C31 140.2(4) . .
O11 Eu2 O3 119.5(4) . .
O11 Eu2 O5 134.9(3) . .
O11 Eu2 O10B 69.8(10) . .
O11 Eu2 Eu1 112.7(2) . .
O12 Eu2 C31 148.3(4) . .
O12 Eu2 O3 69.2(3) . .
O12 Eu2 O5 141.1(3) . .
O12 Eu2 O10B 139.8(9) . .
O12 Eu2 O11 71.5(4) . .
O12 Eu2 Eu1 120.2(2) . .
O0AA Eu2 C31 77.3(4) . .
O0AA Eu2 O3 71.4(3) . .
O0AA Eu2 O5 67.3(3) . .
O0AA Eu2 O10B 130.4(7) . .
O0AA Eu2 O11 135.8(4) . .
O0AA Eu2 O12 74.5(3) . .
O0AA Eu2 Eu1 63.2(2) . .
O14 Eu2 C31 97.8(4) . .
O14 Eu2 O3 140.2(3) . .
O14 Eu2 O5 74.7(3) . .
O14 Eu2 O10B 75.8(5) . .
O14 Eu2 O11 79.1(4) . .
O14 Eu2 O12 87.0(3) . .
O14 Eu2 O0AA 71.7(3) . .
O14 Eu2 O17 120.5(3) . .
O14 Eu2 Eu1 41.8(2) . .
O17 Eu2 C31 22.8(4) . .
O17 Eu2 O3 69.9(3) . .
O17 Eu2 O5 45.9(3) . .
O17 Eu2 O10B 80.7(9) . .
O17 Eu2 O11 139.4(4) . .
O17 Eu2 O12 138.2(3) . .
O17 Eu2 O0AA 84.6(4) . .
O17 Eu2 Eu1 78.8(3) . .
O10A Eu2 C31 59.5(14) . .
O10A Eu2 O3 136.4(9) . .
O10A Eu2 O5 57.6(13) . .
O10A Eu2 O11 81.4(14) . .
O10A Eu2 O12 150.9(13) . .
O10A Eu2 O0AA 121.9(11) . .
O10A Eu2 O14 77.4(6) . .
O10A Eu2 O17 70.5(12) . .
O10A Eu2 Eu1 60.9(8) . .
C6A C5A C4 117(2) . .
C5A C6A C2 121(2) . .
C16 C17A C18A 122(2) . .
C17A C18A C14 114(3) . .
C23A C22A C21 122(2) . .
C19 C23A C22A 119(2) . .
C35A C34A C34A 108(4) . 3_666
N6A C34A C34A 114(4) . 3_666
N6A C34A C35A 121(3) . .
C34A C35A C36A 115(4) . .
C32A C36A C35A 123(5) . .
C4 N1A C3A 120(3) . .
C11 N2A C7 112(3) . .
C34A N6A C33A 120(2) . .
C32A C33A N6A 119(3) . .
C9 C8A C7 120(2) . .
N1A C3A C2 114(3) . .
C12 O10A Eu2 145.1(16) . .
C36A C32A C31 116(4) . .
C33A C32A C31 121(3) . .
C33A C32A C36A 120(4) . .

loop_
_geom_bond_atom_site_label_1
_geom_bond_atom_site_label_2
_geom_bond_distance
_geom_bond_site_symmetry_2
C1 C2 1.52(2) .
C1 O1 1.240(16) 4_565
C1 O2 1.231(15) .
C2 C3B 1.33(3) .
C2 C6B 1.36(4) .
C2 C6A 1.44(3) .
C2 C3A 1.46(4) .
C3B N1B 1.40(4) .
C4 C5B 1.24(3) .
C4 C7 1.49(2) 2_655
C4 N1B 1.43(4) .
C4 C5A 1.43(3) .
C4 N1A 1.38(3) .
C5B C6B 1.31(5) .
C7 C4 1.49(2) 2_645
C7 C8B 1.37(3) .
C7 N2B 1.23(4) .
C7 N2A 1.49(4) .
C7 C8A 1.35(3) .
C8B C9 1.45(4) .
C9 C10 1.37(2) .
C9 C8A 1.30(3) .
C10 C11 1.38(2) .
C10 C12 1.52(2) .
C11 N2B 1.53(5) .
C11 N2A 1.36(3) .
C12 O4 1.258(17) .
C12 O10B 1.28(2) .
C12 O10A 1.27(3) .
C13 C14 1.467(19) .
C13 O6 1.260(15) .
C13 O14 1.271(16) .
C13 Eu1 3.066(13) .
C14 C15 1.41(2) .
C14 C18B 1.39(3) .
C14 C18A 1.45(4) .
C15 N3 1.37(2) .
C16 C17B 1.34(3) .
C16 C19 1.47(2) 3_556
C16 N3 1.38(2) .
C16 C17A 1.40(3) .
C17B C18B 1.35(4) .
C19 C16 1.47(2) 3_556
C19 C23B 1.43(4) .
C19 N4 1.35(2) .
C19 C23A 1.30(3) .
C20 C21 1.36(2) .
C20 N4 1.384(19) .
C21 C22B 1.54(4) .
C21 C24 1.497(19) .
C21 C22A 1.39(3) .
C22B C23B 1.37(4) .
C24 O8 1.250(16) 4_566
C24 O12 1.255(16) .
C25 C26 1.49(2) .
C25 O7 1.256(15) .
C25 O0AA 1.284(17) .
C26 C27 1.38(2) .
C26 C30 1.37(2) .
C27 N5 1.39(2) .
C28 C28 1.49(3) 3_566
C28 C29 1.36(2) .
C28 N5 1.40(2) .
C29 C30 1.35(2) .
C31 C32B 1.48(3) .
C31 O5 1.228(18) .
C31 O17 1.255(18) .
C31 Eu2 3.049(15) .
C31 C32A 1.66(5) .
C32B C33B 1.44(4) .
C32B C36B 1.38(3) .
C33B N6B 1.27(5) .
C34B C34B 1.60(6) 3_666
C34B C35B 1.34(3) .
C34B N6B 1.37(4) .
C35B C36B 1.41(3) .
O1 C1 1.240(16) 4_566
O1 Eu2 2.333(11) .
O2 Eu1 2.387(10) .
O3 Eu1 2.912(11) 4_566
O3 Eu2 2.559(10) .
O4 Eu1 2.356(11) .
O5 Eu1 2.360(9) .
O5 Eu2 3.013(10) .
O6 Eu1 2.439(9) .
O7 Eu1 2.416(10) .
O8 C24 1.250(16) 4_565
O8 Eu1 2.321(9) .
O9 Eu1 2.415(13) .
O10B Eu2 2.52(2) .
O11 Eu2 2.430(13) .
O12 Eu2 2.410(9) .
O0AA Eu2 2.397(10) .
O14 Eu1 2.924(10) .
O14 Eu2 2.369(8) .
O17 Eu2 2.386(11) .
Eu1 O3 2.912(11) 4_565
Eu1 Eu2 4.2292(10) .
Eu2 O10A 2.35(2) .
C5A C6A 1.32(3) .
C17A C18A 1.41(4) .
C22A C23A 1.37(4) .
C34A C34A 1.80(9) 3_666
C34A C35A 1.34(5) .
C34A N6A 1.32(4) .
C35A C36A 1.35(6) .
C36A C32A 1.34(6) .
N1A C3A 1.44(4) .
N6A C33A 1.35(3) .
C33A C32A 1.26(5) .

loop_
_geom_torsion_atom_site_label_1
_geom_torsion_atom_site_label_2
_geom_torsion_atom_site_label_3
_geom_torsion_atom_site_label_4
_geom_torsion
_geom_torsion_site_symmetry_1
_geom_torsion_site_symmetry_2
_geom_torsion_site_symmetry_3
_geom_torsion_site_symmetry_4
C1 C2 C3B N1B -179(5) . . . .
C1 C2 C6B C5B -175(5) . . . .
C1 C2 C6A C5A -178(3) . . . .
C1 C2 C3A N1A 179(4) . . . .
C2 C1 O2 Eu1 178.0(11) . . . .
C2 C3B N1B C4 -5(9) . . . .
C3B C2 C6B C5B 36(8) . . . .
C4 C5B C6B C2 -4(9) . . . .
C4 C7 C8B C9 166(2) 2_645 . . .
C4 C7 N2B C11 -158(3) 2_645 . . .
C4 C7 N2A C11 175(2) 2_645 . . .
C4 C7 C8A C9 -167(3) 2_645 . . .
C4 C5A C6A C2 -1(5) . . . .
C4 N1A C3A C2 -3(8) . . . .
C5B C4 N1B C3B 38(7) . . . .
C6B C2 C3B N1B -28(7) . . . .
C7 C4 C5B C6B 175(4) 2_655 . . .
C7 C4 N1B C3B -171(5) 2_655 . . .
C7 C4 C5A C6A 175(3) 2_655 . . .
C7 C4 N1A C3A -171(5) 2_655 . . .
C7 C8B C9 C10 27(4) . . . .
C8B C7 N2B C11 57(7) . . . .
C8B C9 C10 C11 -16(4) . . . .
C8B C9 C10 C12 170(3) . . . .
C9 C10 C11 N2B 18(4) . . . .
C9 C10 C11 N2A -9(4) . . . .
C9 C10 C12 O4 -165.1(17) . . . .
C9 C10 C12 O10B 5(3) . . . .
C9 C10 C12 O10A 29(4) . . . .
C10 C9 C8A C7 -29(6) . . . .
C10 C11 N2B C7 -40(7) . . . .
C10 C11 N2A C7 16(5) . . . .
C10 C12 O4 Eu1 -141.9(12) . . . .
C10 C12 O10B Eu2 162.0(17) . . . .
C10 C12 O10A Eu2 -169(5) . . . .
C11 C10 C12 O4 21(2) . . . .
C11 C10 C12 O10B -169(2) . . . .
C11 C10 C12 O10A -145(3) . . . .
C12 C10 C11 N2B -168(3) . . . .
C12 C10 C11 N2A 166(3) . . . .
C13 C14 C15 N3 178.9(16) . . . .
C13 C14 C18B C17B 175(4) . . . .
C13 C14 C18A C17A 178(3) . . . .
C14 C13 O6 Eu1 169.1(11) . . . .
C14 C13 O14 Eu1 -170.3(14) . . . .
C14 C15 N3 C16 -1(3) . . . .
C15 C14 C18B C17B 10(6) . . . .
C15 C14 C18A C17A -17(5) . . . .
C16 C17B C18B C14 14(7) . . . .
C16 C19 C23B C22B 177(4) 3_556 . . .
C16 C19 N4 C20 -176.4(17) 3_556 . . .
C16 C19 C23A C22A 173(4) 3_556 . . .
C16 C17A C18A C14 7(6) . . . .
C17B C16 N3 C15 27(3) . . . .
C18B C14 C15 N3 -16(3) . . . .
C19 C16 C17B C18B 168(3) 3_556 . . .
C19 C16 N3 C15 -173.2(18) 3_556 . . .
C19 C16 C17A C18A 170(4) 3_556 . . .
C20 C21 C22B C23B -12(6) . . . .
C20 C21 C24 O8 -176.1(15) . . . 4_566
C20 C21 C24 O12 5(2) . . . .
C20 C21 C22A C23A 13(6) . . . .
C21 C20 N4 C19 0(3) . . . .
C21 C22B C23B C19 0(7) . . . .
C21 C24 O12 Eu2 -163.8(9) . . . .
C21 C22A C23A C19 7(7) . . . .
C22B C21 C24 O8 -17(3) . . . 4_566
C22B C21 C24 O12 164(3) . . . .
C23B C19 N4 C20 -14(3) . . . .
C24 C21 C22B C23B -172(4) . . . .
C24 C21 C22A C23A -174(4) . . . .
C25 C26 C27 N5 -177.7(16) . . . .
C25 C26 C30 C29 177.8(17) . . . .
C26 C25 O7 Eu1 -163.3(10) . . . .
C26 C25 O0AA Eu2 129.9(12) . . . .
C26 C27 N5 C28 2(3) . . . .
C27 C26 C30 C29 0(3) . . . .
C28 C28 C29 C30 -178.2(19) 3_566 . . .
C28 C28 N5 C27 178(2) 3_566 . . .
C28 C29 C30 C26 -2(3) . . . .
C29 C28 N5 C27 -4(3) . . . .
C30 C26 C27 N5 0(3) . . . .
C31 C32B C33B N6B -175(4) . . . .
C31 C32B C36B C35B -176(3) . . . .
C32B C31 O5 Eu2 161(2) . . . .
C32B C31 O17 Eu2 -158.2(18) . . . .
C32B C33B N6B C34B -24(8) . . . .
C33B C32B C36B C35B -2(6) . . . .
C34B C34B C35B C36B 158(5) 3_666 . . .
C34B C34B N6B C33B -150(5) 3_666 . . .
C34B C35B C36B C32B 9(6) . . . .
C35B C34B N6B C33B 30(7) . . . .
C36B C32B C33B N6B 11(7) . . . .
O1 C1 C2 C3B -38(4) 4_565 . . .
O1 C1 C2 C6B 176(4) 4_565 . . .
O1 C1 C2 C6A 139(2) 4_565 . . .
O1 C1 C2 C3A -9(4) 4_565 . . .
O1 C1 O2 Eu1 5(3) 4_565 . . .
O2 C1 C2 C3B 148(3) . . . .
O2 C1 C2 C6B 3(4) . . . .
O2 C1 C2 C6A -34(3) . . . .
O2 C1 C2 C3A 177(3) . . . .
O4 C12 O10B Eu2 -30(4) . . . .
O4 C12 O10A Eu2 26(8) . . . .
O5 C31 C32B C33B 4(5) . . . .
O5 C31 C32B C36B 177(3) . . . .
O5 C31 O17 Eu2 14(2) . . . .
O5 C31 C32A C36A 178(5) . . . .
O5 C31 C32A C33A -19(6) . . . .
O6 C13 C14 C15 177.1(15) . . . .
O6 C13 C14 C18B 14(3) . . . .
O6 C13 C14 C18A -18(3) . . . .
O6 C13 O14 Eu1 5.6(13) . . . .
O7 C25 C26 C27 158.7(15) . . . .
O7 C25 C26 C30 -19(2) . . . .
O7 C25 O0AA Eu2 -49(2) . . . .
O8 C24 O12 Eu2 17(2) 4_566 . . .
O10B C12 O4 Eu1 50(3) . . . .
O0AA C25 C26 C27 -21(2) . . . .
O0AA C25 C26 C30 161.6(15) . . . .
O0AA C25 O7 Eu1 16(2) . . . .
O14 C13 C14 C15 -7(2) . . . .
O14 C13 C14 C18B -170(3) . . . .
O14 C13 C14 C18A 158(3) . . . .
O14 C13 O6 Eu1 -7.0(16) . . . .
O17 C31 C32B C33B 176(3) . . . .
O17 C31 C32B C36B -11(5) . . . .
O17 C31 O5 Eu2 -10.5(18) . . . .
O17 C31 C32A C36A 15(6) . . . .
O17 C31 C32A C33A 177(4) . . . .
N1B C4 C5B C6B -33(6) . . . .
N2B C7 C8B C9 -47(5) . . . .
N3 C16 C17B C18B -32(5) . . . .
N3 C16 C17A C18A 6(5) . . . .
N4 C19 C23B C22B 14(5) . . . .
N4 C19 C23A C22A -25(5) . . . .
N4 C20 C21 C22B 13(4) . . . .
N4 C20 C21 C24 171.1(15) . . . .
N4 C20 C21 C22A -16(3) . . . .
N5 C28 C29 C30 4(3) . . . .
N6B C34B C35B C36B -22(6) . . . .
Eu1 C13 C14 C15 -150(3) . . . .
Eu1 C13 C14 C18B 47(5) . . . .
Eu1 C13 C14 C18A 15(5) . . . .
Eu2 C31 C32B C33B 138(3) . . . .
Eu2 C31 C32B C36B -49(6) . . . .
Eu2 C31 C32A C36A 30(15) . . . .
Eu2 C31 C32A C33A -167(8) . . . .
C5A C4 N1A C3A -27(7) . . . .
C6A C2 C3A N1A 30(6) . . . .
C17A C16 N3 C15 -9(3) . . . .
C18A C14 C15 N3 15(4) . . . .
C22A C21 C24 O8 12(3) . . . 4_566
C22A C21 C24 O12 -167(3) . . . .
C23A C19 N4 C20 21(3) . . . .
C34A C34A C35A C36A -140(6) 3_666 . . .
C34A C34A N6A C33A 147(4) 3_666 . . .
C34A C35A C36A C32A -3(11) . . . .
C34A N6A C33A C32A -16(8) . . . .
C35A C34A N6A C33A 16(8) . . . .
C35A C36A C32A C31 166(6) . . . .
C35A C36A C32A C33A 3(12) . . . .
N1A C4 C5A C6A 29(5) . . . .
N2A C7 C8A C9 37(6) . . . .
N6A C34A C35A C36A -6(9) . . . .
N6A C33A C32A C31 -155(4) . . . .
N6A C33A C32A C36A 7(9) . . . .
C8A C7 N2A C11 -29(5) . . . .
C8A C9 C10 C11 13(4) . . . .
C8A C9 C10 C12 -161(3) . . . .
C3A C2 C6A C5A -29(5) . . . .
O10A C12 O4 Eu1 24(3) . . . .
C32A C31 O5 Eu2 -174(2) . . . .
C32A C31 O17 Eu2 176(3) . . . .
